data_8106824
loop_
_publ_author_name
'Benites, Julio'
'Valderrama, Jaime A.'
'Estela, Cynthia'
'R\'ios, David'
'C\'ardenas, Alejandro'
'Brito, Iv\'an'

_publ_section_title
;
 Crystal structure of
 5-hydroxy-4-((4-hydroxyphenyl)imino)naphthalen-1(4H)-one monohydrate,
 C16H11NO3 &#x00B7; 0.5H2O
;
_journal_issue 1
_journal_name_full 'Zeitschrift f\"ur Kristallographie - New Crystal Structures'
_journal_page_first 199
_journal_page_last 201
_journal_paper_doi 10.1515/ncrs-2015-0086
_journal_volume 231
_journal_year 2016
_chemical_formula_moiety '2(C16 H11 N O3), H2 O'
_chemical_formula_sum 'C32 H24 N2 O7'
_chemical_formula_weight 548.53
_space_group_crystal_system triclinic
_space_group_IT_number 2
_space_group_name_Hall '-P 1'
_space_group_name_H-M_alt 'P -1'
_atom_sites_solution_hydrogens mixed
_atom_sites_solution_primary direct
_audit_update_record
;
2015-04-29 # Formatted by publCIF
;
_cell_angle_alpha 109.945(5)
_cell_angle_beta 101.686(4)
_cell_angle_gamma 101.735(4)
_cell_formula_units_Z 2
_cell_length_a 7.4445(3)
_cell_length_b 13.7846(7)
_cell_length_c 14.0875(9)
_cell_measurement_reflns_used 3776
_cell_measurement_temperature 293(2)
_cell_measurement_theta_max 61.5003
_cell_measurement_theta_min 3.4906
_cell_volume 1271.14(13)
_computing_cell_refinement
;
CrysAlisPro, Agilent Technologies,
Version 1.171.36.21 (release 14-08-2012 CrysAlis171 .NET)
(compiled Sep 14 2012,17:21:16)
;
_computing_data_collection
;
CrysAlisPro, Agilent Technologies,
Version 1.171.36.21 (release 14-08-2012 CrysAlis171 .NET)
(compiled Sep 14 2012,17:21:16)
;
_computing_data_reduction
;
CrysAlisPro, Agilent Technologies,
Version 1.171.36.21 (release 14-08-2012 CrysAlis171 .NET)
(compiled Sep 14 2012,17:21:16)
;
_computing_molecular_graphics 'Olex2 (Dolomanov et al., 2009)'
_computing_publication_material 'Olex2 (Dolomanov et al., 2009)'
_computing_structure_refinement 'ShelXL (Sheldrick, 2008)'
_computing_structure_solution 'ShelXT (Sheldrick, 2015)'
_diffrn_ambient_temperature 293(2)
_diffrn_detector_area_resol_mean 5.2977
_diffrn_measured_fraction_theta_full 0.979
_diffrn_measured_fraction_theta_max 0.979
_diffrn_measurement_details
;
#__ type_ start__ end____ width___ exp.time_
  1 omega  -14.00   57.00   1.0000   20.0000
omega____ theta____ kappa____ phi______ frames
    -       -2.1923   38.0000  -60.0000 71

#__ type_ start__ end____ width___ exp.time_
  2 omega   21.00   77.00   1.0000   20.0000
omega____ theta____ kappa____ phi______ frames
    -        2.1923   38.0000 -150.0000 56

#__ type_ start__ end____ width___ exp.time_
  3 omega  -85.00  -35.00   1.0000   20.0000
omega____ theta____ kappa____ phi______ frames
    -        2.1923 -178.0000    0.0000 50

#__ type_ start__ end____ width___ exp.time_
  4 omega  -22.00    3.00   1.0000   20.0000
omega____ theta____ kappa____ phi______ frames
    -        2.1923   38.0000 -150.0000 25

#__ type_ start__ end____ width___ exp.time_
  5 omega -136.00 -111.00   1.0000  100.0000
omega____ theta____ kappa____ phi______ frames
    -      -61.5000  -94.0000  120.0000 25

#__ type_ start__ end____ width___ exp.time_
  6 omega    5.00  124.00   1.0000  100.0000
omega____ theta____ kappa____ phi______ frames
    -       83.6634  -15.0000 -120.0000 119

#__ type_ start__ end____ width___ exp.time_
  7 omega    1.00   30.00   1.0000  100.0000
omega____ theta____ kappa____ phi______ frames
    -       83.6634  -94.0000  150.0000 29

#__ type_ start__ end____ width___ exp.time_
  8 omega   23.00   89.00   1.0000  100.0000
omega____ theta____ kappa____ phi______ frames
    -       83.6634  -30.0000   90.0000 66

#__ type_ start__ end____ width___ exp.time_
  9 omega   94.00  158.00   1.0000  100.0000
omega____ theta____ kappa____ phi______ frames
    -       83.6634  131.0000  174.0000 64

#__ type_ start__ end____ width___ exp.time_
 10 omega   61.00  157.00   1.0000  100.0000
omega____ theta____ kappa____ phi______ frames
    -       83.6634   45.0000 -120.0000 96

#__ type_ start__ end____ width___ exp.time_
 11 omega   24.00   65.00   1.0000  100.0000
omega____ theta____ kappa____ phi______ frames
    -       83.6634  -77.0000   90.0000 41

#__ type_ start__ end____ width___ exp.time_
 12 omega   47.00  109.00   1.0000  100.0000
omega____ theta____ kappa____ phi______ frames
    -       83.6634  -94.0000  150.0000 62

#__ type_ start__ end____ width___ exp.time_
 13 omega   44.00  105.00   1.0000  100.0000
omega____ theta____ kappa____ phi______ frames
    -       83.6634 -125.0000   30.0000 61

#__ type_ start__ end____ width___ exp.time_
 14 omega   38.00  113.00   1.0000  100.0000
omega____ theta____ kappa____ phi______ frames
    -       83.6634  -61.0000 -150.0000 75

#__ type_ start__ end____ width___ exp.time_
 15 omega   56.00   82.00   1.0000  100.0000
omega____ theta____ kappa____ phi______ frames
    -       83.6634 -125.0000   60.0000 26

#__ type_ start__ end____ width___ exp.time_
 16 omega   96.00  121.00   1.0000  100.0000
omega____ theta____ kappa____ phi______ frames
    -       83.6634 -125.0000   60.0000 25

#__ type_ start__ end____ width___ exp.time_
 17 omega   18.00   44.00   1.0000  100.0000
omega____ theta____ kappa____ phi______ frames
    -       83.6634  -45.0000    0.0000 26
;
_diffrn_measurement_device_type 'SuperNova, Dual, Cu at zero, Atlas'
_diffrn_measurement_method '\w scans'
_diffrn_orient_matrix_UB_11 -0.0244927000
_diffrn_orient_matrix_UB_12 0.0361150000
_diffrn_orient_matrix_UB_13 -0.0927701000
_diffrn_orient_matrix_UB_21 0.0810076000
_diffrn_orient_matrix_UB_22 0.1190755000
_diffrn_orient_matrix_UB_23 0.0788036000
_diffrn_orient_matrix_UB_31 0.2044057000
_diffrn_orient_matrix_UB_32 -0.0029892000
_diffrn_orient_matrix_UB_33 -0.0034085000
_diffrn_radiation_monochromator mirror
_diffrn_radiation_type CuK\a
_diffrn_radiation_wavelength 1.5418
_diffrn_reflns_av_R_equivalents 0.0122
_diffrn_reflns_av_unetI/netI 0.0189
_diffrn_reflns_Laue_measured_fraction_full 0.979
_diffrn_reflns_Laue_measured_fraction_max 0.979
_diffrn_reflns_limit_h_max 8
_diffrn_reflns_limit_h_min -6
_diffrn_reflns_limit_k_max 15
_diffrn_reflns_limit_k_min -15
_diffrn_reflns_limit_l_max 14
_diffrn_reflns_limit_l_min -16
_diffrn_reflns_number 6849
_diffrn_reflns_point_group_measured_fraction_full 0.979
_diffrn_reflns_point_group_measured_fraction_max 0.979
_diffrn_reflns_theta_full 61.585
_diffrn_reflns_theta_max 61.585
_diffrn_reflns_theta_min 3.493
_diffrn_source 'SuperNova (Cu) X-ray Source'
_exptl_absorpt_coefficient_mu 0.844
_exptl_absorpt_correction_type none
_exptl_crystal_colour brown
_exptl_crystal_density_diffrn 1.433
_exptl_crystal_description block
_exptl_crystal_F_000 572
_exptl_crystal_size_max 0.31
_exptl_crystal_size_mid 0.29
_exptl_crystal_size_min 0.23
_refine_diff_density_max 0.300
_refine_diff_density_min -0.159
_refine_diff_density_rms 0.029
_refine_ls_extinction_coef .
_refine_ls_extinction_method none
_refine_ls_goodness_of_fit_ref 1.045
_refine_ls_hydrogen_treatment mixed
_refine_ls_matrix_type full
_refine_ls_number_parameters 388
_refine_ls_number_reflns 3883
_refine_ls_number_restraints 0
_refine_ls_restrained_S_all 1.045
_refine_ls_R_factor_all 0.0392
_refine_ls_R_factor_gt 0.0337
_refine_ls_shift/su_max 0.000
_refine_ls_shift/su_mean 0.000
_refine_ls_structure_factor_coef Fsqd
_refine_ls_weighting_details 'w=1/[\s^2^(Fo^2^)+(0.0459P)^2^+0.2162P] where P=(Fo^2^+2Fc^2^)/3'
_refine_ls_weighting_scheme calc
_refine_ls_wR_factor_gt 0.0872
_refine_ls_wR_factor_ref 0.0928
_reflns_Friedel_coverage 0.000
_reflns_Friedel_fraction_full .
_reflns_Friedel_fraction_max .
_reflns_number_gt 3386
_reflns_number_total 3883
_reflns_threshold_expression 'I > 2\s(I)'
_cod_data_source_file suppl_ncrs-2015-0086_suppl.cif
_cod_data_source_block curita1
_cod_original_cell_volume 1271.15(13)
_cod_database_code 8106824
_shelx_space_group_comment
;
The symmetry employed for this shelxl refinement is uniquely defined
by the following loop, which should always be used as a source of
symmetry information in preference to the above space-group names.
They are only intended as comments.
;
_reflns_odcompleteness_completeness 99.89
_reflns_odcompleteness_iscentric 1
_reflns_odcompleteness_theta 58.86
_olex2_refinement_description
;
1. Fixed Uiso
 At 1.2 times of:
  All C(H) groups
2.a Aromatic/amide H refined with riding coordinates:
 C6(H6), C7(H7), C8(H8), C2(H2), C3(H3), C12(H12), C13(H13), C16(H16),
 C17(H17), C26(H26), C27(H27), C28(H28), C22(H22), C23(H23), C212(H212),
 C213(H213), C216(H216), C217(H217)
2.b Tetrahedral OH refined with riding coordinates:
 O18(H18), O218(H218)
;
_shelx_shelxl_version_number 2014/7
_olex2_submission_special_instructions 'No special instructions were received'

loop_
_space_group_symop_operation_xyz
'x, y, z'
'-x, -y, -z'

loop_
_atom_site_label
_atom_site_type_symbol
_atom_site_fract_x
_atom_site_fract_y
_atom_site_fract_z
_atom_site_U_iso_or_equiv
_atom_site_adp_type
_atom_site_occupancy
_atom_site_site_symmetry_order
_atom_site_calc_flag
_atom_site_refinement_flags_posn
_atom_site_refinement_flags_adp
_atom_site_refinement_flags_occupancy
_atom_site_disorder_assembly
_atom_site_disorder_group
O15 O 0.7941(2) 0.42261(11) 0.97681(9) 0.0704(4) Uani 1 1 d . . . . .
O9 O 0.4510(2) 0.33286(10) 0.20733(10) 0.0690(4) Uani 1 1 d . . . . .
O18 O 0.28509(17) 0.03406(9) 0.42557(9) 0.0548(3) Uani 1 1 d . . . . .
H18 H 0.3571 0.0839 0.4801 0.092(8) Uiso 1 1 calc R . . . .
N10 N 0.51186(17) 0.22013(9) 0.54190(9) 0.0396(3) Uani 1 1 d . . . . .
C5 C 0.2727(2) 0.06586(11) 0.34500(12) 0.0406(3) Uani 1 1 d . . . . .
C6 C 0.1568(2) -0.00750(12) 0.24525(12) 0.0480(4) Uani 1 1 d . . . . .
H6 H 0.0883 -0.0760 0.2365 0.058 Uiso 1 1 calc R . . . .
C7 C 0.1418(2) 0.01939(13) 0.15949(13) 0.0527(4) Uani 1 1 d . . . . .
H7 H 0.0645 -0.0310 0.0931 0.063 Uiso 1 1 calc R . . . .
C8 C 0.2412(2) 0.12125(13) 0.17112(12) 0.0501(4) Uani 1 1 d . . . . .
H8 H 0.2306 0.1391 0.1127 0.060 Uiso 1 1 calc R . . . .
C8A C 0.3567(2) 0.19658(12) 0.27001(11) 0.0404(3) Uani 1 1 d . . . . .
C1 C 0.4606(2) 0.30599(13) 0.28236(13) 0.0472(4) Uani 1 1 d . . . . .
C2 C 0.5806(2) 0.38210(12) 0.38810(13) 0.0497(4) Uani 1 1 d . . . . .
H2 H 0.6479 0.4508 0.3970 0.060 Uiso 1 1 calc R . . . .
C3 C 0.5978(2) 0.35763(11) 0.47217(12) 0.0431(3) Uani 1 1 d . . . . .
H3 H 0.6760 0.4093 0.5378 0.052 Uiso 1 1 calc R . . . .
C4 C 0.49593(19) 0.25081(11) 0.46368(11) 0.0366(3) Uani 1 1 d . . . . .
C4A C 0.37554(19) 0.17085(11) 0.35935(11) 0.0364(3) Uani 1 1 d . . . . .
C11 C 0.59975(19) 0.28329(11) 0.65016(11) 0.0368(3) Uani 1 1 d . . . . .
C12 C 0.5953(2) 0.38795(12) 0.70424(12) 0.0423(3) Uani 1 1 d . . . . .
H12 H 0.5472 0.4255 0.6665 0.051 Uiso 1 1 calc R . . . .
C13 C 0.6612(2) 0.43611(12) 0.81267(12) 0.0452(4) Uani 1 1 d . . . . .
H13 H 0.6573 0.5060 0.8478 0.054 Uiso 1 1 calc R . . . .
C14 C 0.7335(2) 0.38116(12) 0.87004(12) 0.0465(4) Uani 1 1 d . . . . .
C16 C 0.7405(2) 0.27750(12) 0.81666(12) 0.0473(4) Uani 1 1 d . . . . .
H16 H 0.7911 0.2406 0.8544 0.057 Uiso 1 1 calc R . . . .
C17 C 0.6734(2) 0.22938(11) 0.70895(11) 0.0409(3) Uani 1 1 d . . . . .
H17 H 0.6769 0.1594 0.6742 0.049 Uiso 1 1 calc R . . . .
O215 O 1.2566(2) 0.38153(10) 0.91593(8) 0.0643(3) Uani 1 1 d . . . . .
O29 O 0.5777(2) -0.06128(10) 0.13844(10) 0.0810(4) Uani 1 1 d . . . . .
O218 O 1.09821(17) 0.39245(9) 0.37509(9) 0.0602(3) Uani 1 1 d . . . . .
H218 H 1.1052 0.3809 0.4289 0.096(8) Uiso 1 1 calc R . . . .
N210 N 1.02767(17) 0.28834(9) 0.48727(9) 0.0408(3) Uani 1 1 d . . . . .
C25 C 0.9809(2) 0.30429(12) 0.29116(12) 0.0448(4) Uani 1 1 d . . . . .
C26 C 0.9505(3) 0.30802(15) 0.19235(14) 0.0566(4) Uani 1 1 d . . . . .
H26 H 1.0118 0.3703 0.1859 0.068 Uiso 1 1 calc R . . . .
C27 C 0.8313(3) 0.22097(17) 0.10400(14) 0.0649(5) Uani 1 1 d . . . . .
H27 H 0.8105 0.2252 0.0383 0.078 Uiso 1 1 calc R . . . .
C28 C 0.7414(2) 0.12689(15) 0.11172(13) 0.0584(4) Uani 1 1 d . . . . .
H28 H 0.6622 0.0677 0.0513 0.070 Uiso 1 1 calc R . . . .
C28A C 0.7698(2) 0.12106(12) 0.20947(12) 0.0441(4) Uani 1 1 d . . . . .
C21 C 0.6759(2) 0.01979(13) 0.21727(13) 0.0515(4) Uani 1 1 d . . . . .
C22 C 0.7005(2) 0.01947(12) 0.32234(13) 0.0494(4) Uani 1 1 d . . . . .
H22 H 0.6357 -0.0422 0.3286 0.059 Uiso 1 1 calc R . . . .
C23 C 0.8117(2) 0.10364(12) 0.40970(12) 0.0426(3) Uani 1 1 d . . . . .
H23 H 0.8223 0.0993 0.4750 0.051 Uiso 1 1 calc R . . . .
C24 C 0.91736(19) 0.20277(11) 0.40515(11) 0.0366(3) Uani 1 1 d . . . . .
C24A C 0.88970(19) 0.20974(11) 0.30194(11) 0.0384(3) Uani 1 1 d . . . . .
C211 C 1.07687(19) 0.30076(11) 0.59348(11) 0.0373(3) Uani 1 1 d . . . . .
C212 C 1.1261(2) 0.22556(11) 0.63088(11) 0.0401(3) Uani 1 1 d . . . . .
H212 H 1.1180 0.1575 0.5832 0.048 Uiso 1 1 calc R . . . .
C213 C 1.1866(2) 0.25081(12) 0.73773(11) 0.0413(3) Uani 1 1 d . . . . .
H213 H 1.2200 0.2000 0.7618 0.050 Uiso 1 1 calc R . . . .
C214 C 1.1979(2) 0.35165(12) 0.80968(11) 0.0429(3) Uani 1 1 d . . . . .
C216 C 1.1515(2) 0.42771(12) 0.77323(12) 0.0465(4) Uani 1 1 d . . . . .
H216 H 1.1597 0.4957 0.8211 0.056 Uiso 1 1 calc R . . . .
C217 C 1.0937(2) 0.40287(11) 0.66731(11) 0.0421(3) Uani 1 1 d . . . . .
H217 H 1.0649 0.4548 0.6437 0.050 Uiso 1 1 calc R . . . .
O10 O 0.3213(3) 0.23583(15) 0.98559(13) 0.1015(6) Uani 1 1 d . . . . .
H10A H 0.377(5) 0.190(3) 0.955(3) 0.162(15) Uiso 1 1 d . . . . .
H10B H 0.381(4) 0.270(2) 1.065(3) 0.131(10) Uiso 1 1 d . . . . .
H15 H 0.775(3) 0.490(2) 1.0020(19) 0.102(8) Uiso 1 1 d . . . . .
H215 H 1.283(3) 0.3265(18) 0.9341(18) 0.095(7) Uiso 1 1 d . . . . .

loop_
_atom_site_aniso_label
_atom_site_aniso_U_11
_atom_site_aniso_U_22
_atom_site_aniso_U_33
_atom_site_aniso_U_23
_atom_site_aniso_U_13
_atom_site_aniso_U_12
O15 0.1083(10) 0.0588(8) 0.0336(6) 0.0093(6) 0.0124(6) 0.0277(7)
O9 0.0967(9) 0.0632(8) 0.0523(7) 0.0355(6) 0.0180(7) 0.0163(7)
O18 0.0742(7) 0.0384(6) 0.0462(7) 0.0185(6) 0.0136(6) 0.0061(6)
N10 0.0464(7) 0.0365(6) 0.0357(7) 0.0133(5) 0.0124(5) 0.0133(5)
C5 0.0447(8) 0.0357(8) 0.0427(8) 0.0152(7) 0.0141(7) 0.0143(6)
C6 0.0489(9) 0.0360(8) 0.0501(9) 0.0110(7) 0.0100(7) 0.0094(7)
C7 0.0530(9) 0.0475(9) 0.0420(9) 0.0066(7) 0.0038(7) 0.0120(8)
C8 0.0560(9) 0.0543(10) 0.0385(8) 0.0176(7) 0.0092(7) 0.0189(8)
C8A 0.0425(8) 0.0419(8) 0.0399(8) 0.0169(7) 0.0130(6) 0.0172(6)
C1 0.0554(9) 0.0481(9) 0.0467(9) 0.0252(8) 0.0178(7) 0.0190(7)
C2 0.0553(9) 0.0395(8) 0.0545(10) 0.0229(8) 0.0157(8) 0.0079(7)
C3 0.0443(8) 0.0362(8) 0.0426(8) 0.0128(7) 0.0101(7) 0.0072(6)
C4 0.0383(7) 0.0347(7) 0.0387(8) 0.0139(6) 0.0130(6) 0.0146(6)
C4A 0.0386(7) 0.0355(7) 0.0367(8) 0.0130(6) 0.0121(6) 0.0157(6)
C11 0.0388(7) 0.0343(7) 0.0358(8) 0.0122(6) 0.0129(6) 0.0091(6)
C12 0.0484(8) 0.0391(8) 0.0423(8) 0.0176(7) 0.0144(7) 0.0154(7)
C13 0.0549(9) 0.0331(8) 0.0438(9) 0.0089(7) 0.0179(7) 0.0130(7)
C14 0.0550(9) 0.0428(8) 0.0349(8) 0.0104(7) 0.0127(7) 0.0098(7)
C16 0.0605(9) 0.0438(8) 0.0403(8) 0.0194(7) 0.0129(7) 0.0183(7)
C17 0.0503(8) 0.0327(7) 0.0406(8) 0.0141(6) 0.0153(7) 0.0129(6)
O215 0.1013(10) 0.0590(8) 0.0324(6) 0.0148(5) 0.0136(6) 0.0353(7)
O29 0.0884(10) 0.0525(8) 0.0603(8) -0.0015(6) 0.0002(7) -0.0020(7)
O218 0.0772(8) 0.0417(6) 0.0517(7) 0.0209(6) 0.0084(6) 0.0034(6)
N210 0.0464(7) 0.0376(7) 0.0353(7) 0.0125(6) 0.0097(5) 0.0123(5)
C25 0.0495(9) 0.0415(8) 0.0452(9) 0.0190(7) 0.0119(7) 0.0161(7)
C26 0.0671(11) 0.0623(11) 0.0538(10) 0.0348(9) 0.0191(9) 0.0253(9)
C27 0.0759(12) 0.0854(14) 0.0452(10) 0.0347(10) 0.0167(9) 0.0342(11)
C28 0.0596(10) 0.0671(11) 0.0376(9) 0.0133(8) 0.0040(7) 0.0199(9)
C28A 0.0429(8) 0.0469(9) 0.0384(8) 0.0116(7) 0.0086(6) 0.0175(7)
C21 0.0476(9) 0.0414(9) 0.0509(10) 0.0068(8) 0.0074(7) 0.0105(7)
C22 0.0442(8) 0.0384(8) 0.0601(10) 0.0177(8) 0.0129(7) 0.0069(7)
C23 0.0424(8) 0.0425(8) 0.0457(9) 0.0200(7) 0.0138(7) 0.0132(7)
C24 0.0372(7) 0.0358(7) 0.0368(8) 0.0125(6) 0.0110(6) 0.0145(6)
C24A 0.0407(8) 0.0389(8) 0.0370(8) 0.0138(6) 0.0111(6) 0.0171(6)
C211 0.0384(7) 0.0377(8) 0.0341(8) 0.0133(6) 0.0103(6) 0.0098(6)
C212 0.0440(8) 0.0344(7) 0.0386(8) 0.0101(6) 0.0125(6) 0.0127(6)
C213 0.0464(8) 0.0403(8) 0.0411(8) 0.0190(7) 0.0132(7) 0.0157(7)
C214 0.0502(8) 0.0444(8) 0.0332(8) 0.0139(7) 0.0120(6) 0.0155(7)
C216 0.0594(9) 0.0373(8) 0.0375(8) 0.0081(7) 0.0124(7) 0.0173(7)
C217 0.0484(8) 0.0353(8) 0.0414(8) 0.0151(7) 0.0109(7) 0.0129(6)
O10 0.1780(18) 0.0874(11) 0.0517(9) 0.0335(8) 0.0260(10) 0.0630(12)

loop_
_atom_type_symbol
_atom_type_description
_atom_type_scat_dispersion_real
_atom_type_scat_dispersion_imag
_atom_type_scat_source
C C 0.0181 0.0091 'International Tables Vol C Tables 4.2.6.8 and 6.1.1.4'
H H 0.0000 0.0000 'International Tables Vol C Tables 4.2.6.8 and 6.1.1.4'
N N 0.0311 0.0180 'International Tables Vol C Tables 4.2.6.8 and 6.1.1.4'
O O 0.0492 0.0322 'International Tables Vol C Tables 4.2.6.8 and 6.1.1.4'

loop_
_geom_angle_atom_site_label_1
_geom_angle_atom_site_label_2
_geom_angle_atom_site_label_3
_geom_angle
_geom_angle_site_symmetry_1
_geom_angle_site_symmetry_3
C14 O15 H15 108.6(15) . .
C5 O18 H18 109.5 . .
C4 N10 C11 128.44(12) . .
O18 C5 C6 118.30(13) . .
O18 C5 C4A 121.81(13) . .
C6 C5 C4A 119.89(13) . .
C5 C6 H6 119.5 . .
C7 C6 C5 120.99(14) . .
C7 C6 H6 119.5 . .
C6 C7 H7 119.8 . .
C6 C7 C8 120.36(15) . .
C8 C7 H7 119.8 . .
C7 C8 H8 120.0 . .
C7 C8 C8A 119.93(15) . .
C8A C8 H8 120.0 . .
C8 C8A C1 119.76(13) . .
C8 C8A C4A 120.88(14) . .
C4A C8A C1 119.37(13) . .
O9 C1 C8A 122.33(15) . .
O9 C1 C2 120.11(14) . .
C2 C1 C8A 117.54(13) . .
C1 C2 H2 118.5 . .
C3 C2 C1 122.93(14) . .
C3 C2 H2 118.5 . .
C2 C3 H3 119.3 . .
C2 C3 C4 121.31(14) . .
C4 C3 H3 119.3 . .
N10 C4 C3 124.50(13) . .
N10 C4 C4A 117.31(12) . .
C4A C4 C3 118.11(12) . .
C5 C4A C4 121.31(12) . .
C8A C4A C5 117.95(13) . .
C8A C4A C4 120.74(13) . .
C12 C11 N10 125.73(13) . .
C17 C11 N10 115.38(12) . .
C17 C11 C12 118.24(13) . .
C11 C12 H12 119.7 . .
C13 C12 C11 120.65(14) . .
C13 C12 H12 119.7 . .
C12 C13 H13 119.8 . .
C12 C13 C14 120.38(14) . .
C14 C13 H13 119.8 . .
O15 C14 C13 123.17(14) . .
O15 C14 C16 117.55(14) . .
C16 C14 C13 119.26(14) . .
C14 C16 H16 119.9 . .
C17 C16 C14 120.30(14) . .
C17 C16 H16 119.9 . .
C11 C17 H17 119.4 . .
C16 C17 C11 121.16(13) . .
C16 C17 H17 119.4 . .
C214 O215 H215 112.4(14) . .
C25 O218 H218 109.5 . .
C24 N210 C211 127.42(12) . .
O218 C25 C26 118.13(14) . .
O218 C25 C24A 121.71(13) . .
C26 C25 C24A 120.16(15) . .
C25 C26 H26 119.6 . .
C27 C26 C25 120.76(16) . .
C27 C26 H26 119.6 . .
C26 C27 H27 119.7 . .
C26 C27 C28 120.50(16) . .
C28 C27 H27 119.7 . .
C27 C28 H28 120.1 . .
C28A C28 C27 119.83(16) . .
C28A C28 H28 120.1 . .
C28 C28A C21 119.70(15) . .
C28 C28A C24A 120.97(15) . .
C24A C28A C21 119.32(13) . .
O29 C21 C28A 121.70(16) . .
O29 C21 C22 120.54(16) . .
C22 C21 C28A 117.75(13) . .
C21 C22 H22 118.6 . .
C23 C22 C21 122.77(14) . .
C23 C22 H22 118.6 . .
C22 C23 H23 119.4 . .
C22 C23 C24 121.27(14) . .
C24 C23 H23 119.4 . .
N210 C24 C23 124.60(13) . .
N210 C24 C24A 117.05(12) . .
C23 C24 C24A 118.25(12) . .
C25 C24A C24 121.82(13) . .
C28A C24A C25 117.76(13) . .
C28A C24A C24 120.42(13) . .
C212 C211 N210 126.26(12) . .
C212 C211 C217 118.20(13) . .
C217 C211 N210 115.26(12) . .
C211 C212 H212 119.7 . .
C213 C212 C211 120.66(13) . .
C213 C212 H212 119.7 . .
C212 C213 H213 119.9 . .
C212 C213 C214 120.26(13) . .
C214 C213 H213 119.9 . .
O215 C214 C213 123.12(13) . .
O215 C214 C216 117.34(13) . .
C213 C214 C216 119.52(13) . .
C214 C216 H216 120.0 . .
C217 C216 C214 120.06(14) . .
C217 C216 H216 120.0 . .
C211 C217 H217 119.4 . .
C216 C217 C211 121.26(13) . .
C216 C217 H217 119.4 . .
H10A O10 H10B 112(3) . .

loop_
_geom_bond_atom_site_label_1
_geom_bond_atom_site_label_2
_geom_bond_distance
_geom_bond_site_symmetry_2
O15 C14 1.3514(19) .
O15 H15 0.92(2) .
O9 C1 1.2276(18) .
O18 H18 0.8200 .
O18 C5 1.3425(17) .
N10 C4 1.3009(17) .
N10 C11 1.4037(18) .
C5 C6 1.388(2) .
C5 C4A 1.417(2) .
C6 H6 0.9300 .
C6 C7 1.370(2) .
C7 H7 0.9300 .
C7 C8 1.385(2) .
C8 H8 0.9300 .
C8 C8A 1.387(2) .
C8A C1 1.482(2) .
C8A C4A 1.4080(19) .
C1 C2 1.460(2) .
C2 H2 0.9300 .
C2 C3 1.327(2) .
C3 H3 0.9300 .
C3 C4 1.4651(19) .
C4 C4A 1.4621(19) .
C11 C12 1.3939(19) .
C11 C17 1.393(2) .
C12 H12 0.9300 .
C12 C13 1.374(2) .
C13 H13 0.9300 .
C13 C14 1.387(2) .
C14 C16 1.387(2) .
C16 H16 0.9300 .
C16 C17 1.365(2) .
C17 H17 0.9300 .
O215 C214 1.3572(18) .
O215 H215 0.92(2) .
O29 C21 1.228(2) .
O218 H218 0.8200 .
O218 C25 1.3443(19) .
N210 C24 1.3017(18) .
N210 C211 1.4070(18) .
C25 C26 1.385(2) .
C25 C24A 1.414(2) .
C26 H26 0.9300 .
C26 C27 1.370(3) .
C27 H27 0.9300 .
C27 C28 1.383(3) .
C28 H28 0.9300 .
C28 C28A 1.383(2) .
C28A C21 1.479(2) .
C28A C24A 1.409(2) .
C21 C22 1.456(2) .
C22 H22 0.9300 .
C22 C23 1.330(2) .
C23 H23 0.9300 .
C23 C24 1.461(2) .
C24 C24A 1.4654(19) .
C211 C212 1.391(2) .
C211 C217 1.398(2) .
C212 H212 0.9300 .
C212 C213 1.376(2) .
C213 H213 0.9300 .
C213 C214 1.387(2) .
C214 C216 1.388(2) .
C216 H216 0.9300 .
C216 C217 1.364(2) .
C217 H217 0.9300 .
O10 H10A 0.87(4) .
O10 H10B 1.01(3) .

loop_
_geom_torsion_atom_site_label_1
_geom_torsion_atom_site_label_2
_geom_torsion_atom_site_label_3
_geom_torsion_atom_site_label_4
_geom_torsion
_geom_torsion_site_symmetry_1
_geom_torsion_site_symmetry_2
_geom_torsion_site_symmetry_3
_geom_torsion_site_symmetry_4
O15 C14 C16 C17 177.08(14) . . . .
O9 C1 C2 C3 -179.60(15) . . . .
O18 C5 C6 C7 -178.47(14) . . . .
O18 C5 C4A C8A 178.84(12) . . . .
O18 C5 C4A C4 -1.9(2) . . . .
N10 C4 C4A C5 3.11(19) . . . .
N10 C4 C4A C8A -177.65(12) . . . .
N10 C11 C12 C13 170.09(13) . . . .
N10 C11 C17 C16 -171.65(13) . . . .
C5 C6 C7 C8 -0.6(2) . . . .
C6 C5 C4A C8A -0.5(2) . . . .
C6 C5 C4A C4 178.79(12) . . . .
C6 C7 C8 C8A 0.0(2) . . . .
C7 C8 C8A C1 -179.15(14) . . . .
C7 C8 C8A C4A 0.4(2) . . . .
C8 C8A C1 O9 -1.0(2) . . . .
C8 C8A C1 C2 -179.86(13) . . . .
C8 C8A C4A C5 -0.1(2) . . . .
C8 C8A C4A C4 -179.40(13) . . . .
C8A C1 C2 C3 -0.8(2) . . . .
C1 C8A C4A C5 179.37(12) . . . .
C1 C8A C4A C4 0.1(2) . . . .
C1 C2 C3 C4 0.1(2) . . . .
C2 C3 C4 N10 177.30(14) . . . .
C2 C3 C4 C4A 0.6(2) . . . .
C3 C4 C4A C5 -179.97(12) . . . .
C3 C4 C4A C8A -0.74(19) . . . .
C4 N10 C11 C12 37.6(2) . . . .
C4 N10 C11 C17 -151.83(14) . . . .
C4A C5 C6 C7 0.9(2) . . . .
C4A C8A C1 O9 179.43(14) . . . .
C4A C8A C1 C2 0.6(2) . . . .
C11 N10 C4 C3 11.0(2) . . . .
C11 N10 C4 C4A -172.27(12) . . . .
C11 C12 C13 C14 0.1(2) . . . .
C12 C11 C17 C16 -0.3(2) . . . .
C12 C13 C14 O15 -177.55(14) . . . .
C12 C13 C14 C16 0.7(2) . . . .
C13 C14 C16 C17 -1.3(2) . . . .
C14 C16 C17 C11 1.1(2) . . . .
C17 C11 C12 C13 -0.3(2) . . . .
O215 C214 C216 C217 179.24(14) . . . .
O29 C21 C22 C23 177.15(16) . . . .
O218 C25 C26 C27 -179.48(15) . . . .
O218 C25 C24A C28A -179.71(13) . . . .
O218 C25 C24A C24 0.2(2) . . . .
N210 C24 C24A C25 1.07(19) . . . .
N210 C24 C24A C28A -178.98(12) . . . .
N210 C211 C212 C213 174.68(13) . . . .
N210 C211 C217 C216 -176.15(13) . . . .
C25 C26 C27 C28 -1.1(3) . . . .
C26 C25 C24A C28A 0.4(2) . . . .
C26 C25 C24A C24 -179.68(14) . . . .
C26 C27 C28 C28A 1.0(3) . . . .
C27 C28 C28A C21 -179.08(15) . . . .
C27 C28 C28A C24A -0.1(2) . . . .
C28 C28A C21 O29 2.5(2) . . . .
C28 C28A C21 C22 -176.35(14) . . . .
C28 C28A C24A C25 -0.5(2) . . . .
C28 C28A C24A C24 179.52(13) . . . .
C28A C21 C22 C23 -4.0(2) . . . .
C21 C28A C24A C25 178.43(12) . . . .
C21 C28A C24A C24 -1.5(2) . . . .
C21 C22 C23 C24 -0.1(2) . . . .
C22 C23 C24 N210 179.58(14) . . . .
C22 C23 C24 C24A 3.4(2) . . . .
C23 C24 C24A C25 177.57(13) . . . .
C23 C24 C24A C28A -2.48(19) . . . .
C24 N210 C211 C212 42.6(2) . . . .
C24 N210 C211 C217 -143.65(14) . . . .
C24A C25 C26 C27 0.5(2) . . . .
C24A C28A C21 O29 -176.45(15) . . . .
C24A C28A C21 C22 4.7(2) . . . .
C211 N210 C24 C23 4.4(2) . . . .
C211 N210 C24 C24A -179.37(12) . . . .
C211 C212 C213 C214 0.5(2) . . . .
C212 C211 C217 C216 -1.8(2) . . . .
C212 C213 C214 O215 -179.92(14) . . . .
C212 C213 C214 C216 -1.3(2) . . . .
C213 C214 C216 C217 0.5(2) . . . .
C214 C216 C217 C211 1.1(2) . . . .
C217 C211 C212 C213 1.1(2) . . . .

loop_
_publcif_info_cif.paper_type
E
